data_7049097
loop_
_publ_author_name
'Bresien, Jonas'
'Goicoechea, Jose M.'
'Hinz, Alexander'
'Scharnh\"olz, Moritz T'
'Schulz, Axel'
'Suhrbier, Tim'
'Villinger, Alexander'

_publ_section_title
;
 Increasing steric demand through flexible bulk - primary phosphanes with
 2,6-bis(benzhydryl)phenyl backbones.
;
_journal_issue 11
_journal_name_full 'Dalton transactions (Cambridge, England : 2003)'
_journal_page_first 3786
_journal_page_last 3794
_journal_paper_doi 10.1039/c9dt00399a
_journal_volume 48
_journal_year 2019
_chemical_formula_moiety 'C33 H27 Cl'
_chemical_formula_sum 'C33 H27 Cl'
_chemical_formula_weight 458.99
_space_group_crystal_system orthorhombic
_space_group_IT_number 62
_space_group_name_Hall '-P 2ac 2n'
_space_group_name_H-M_alt 'P n m a'
_symmetry_space_group_name_Hall '-P 2ac 2n'
_symmetry_space_group_name_H-M 'P n m a'
_atom_sites_solution_hydrogens geom
_atom_sites_solution_primary direct
_atom_sites_solution_secondary difmap
_audit_creation_method SHELXL-2013
_audit_update_record
;
2019-01-28 deposited with the CCDC.    2019-02-20 downloaded from the CCDC.
;
_cell_angle_alpha 90
_cell_angle_beta 90
_cell_angle_gamma 90
_cell_formula_units_Z 4
_cell_length_a 17.0701(18)
_cell_length_b 24.879(2)
_cell_length_c 5.8722(6)
_cell_measurement_reflns_used 9917
_cell_measurement_temperature 123(2)
_cell_measurement_theta_max 32.11
_cell_measurement_theta_min 2.52
_cell_volume 2493.8(4)
_computing_cell_refinement 'Bruker Apex V7.51A'
_computing_data_collection 'Bruker Apex V7.51A'
_computing_data_reduction 'Bruker SAINT'
_computing_molecular_graphics 'ORTEP-3v2.01 (Farrugia, 1997)'
_computing_publication_material SHELXL-2013
_computing_structure_refinement 'SHELXL-2013 (Sheldrick, 2013)'
_computing_structure_solution 'Bruker SHELXTL'
_diffrn_ambient_temperature 123(2)
_diffrn_measured_fraction_theta_full 0.996
_diffrn_measured_fraction_theta_max 0.998
_diffrn_measurement_device_type 'Bruker D8 Quest CMOS diffractometer'
_diffrn_measurement_method 'phi and omega scans'
_diffrn_radiation_monochromator multilayer
_diffrn_radiation_source 'microfocus sealed tube'
_diffrn_radiation_type MoK\a
_diffrn_radiation_wavelength 0.71073
_diffrn_reflns_av_R_equivalents 0.0600
_diffrn_reflns_av_unetI/netI 0.0258
_diffrn_reflns_Laue_measured_fraction_full 0.996
_diffrn_reflns_Laue_measured_fraction_max 0.998
_diffrn_reflns_limit_h_max 24
_diffrn_reflns_limit_h_min -25
_diffrn_reflns_limit_k_max 37
_diffrn_reflns_limit_k_min -33
_diffrn_reflns_limit_l_max 8
_diffrn_reflns_limit_l_min -8
_diffrn_reflns_number 67901
_diffrn_reflns_point_group_measured_fraction_full 0.996
_diffrn_reflns_point_group_measured_fraction_max 0.998
_diffrn_reflns_theta_full 25.242
_diffrn_reflns_theta_max 32.000
_diffrn_reflns_theta_min 2.523
_exptl_absorpt_coefficient_mu 0.172
_exptl_absorpt_correction_T_max 0.7464
_exptl_absorpt_correction_T_min 0.7105
_exptl_absorpt_correction_type multi-scan
_exptl_absorpt_process_details '(SADABS; Sheldrick, 2014)'
_exptl_crystal_colour colourless
_exptl_crystal_density_diffrn 1.223
_exptl_crystal_density_method 'not measured'
_exptl_crystal_description block
_exptl_crystal_F_000 968
_exptl_crystal_size_max 0.250
_exptl_crystal_size_mid 0.170
_exptl_crystal_size_min 0.070
_refine_diff_density_max 0.407
_refine_diff_density_min -0.571
_refine_diff_density_rms 0.055
_refine_ls_extinction_method none
_refine_ls_goodness_of_fit_ref 1.081
_refine_ls_hydrogen_treatment constr
_refine_ls_matrix_type full
_refine_ls_number_parameters 161
_refine_ls_number_reflns 4399
_refine_ls_number_restraints 0
_refine_ls_restrained_S_all 1.081
_refine_ls_R_factor_all 0.0606
_refine_ls_R_factor_gt 0.0467
_refine_ls_shift/su_max 0.001
_refine_ls_shift/su_mean 0.000
_refine_ls_structure_factor_coef Fsqd
_refine_ls_weighting_details 'w=1/[\s^2^(Fo^2^)+(0.0436P)^2^+1.4711P] where P=(Fo^2^+2Fc^2^)/3'
_refine_ls_weighting_scheme calc
_refine_ls_wR_factor_gt 0.1072
_refine_ls_wR_factor_ref 0.1144
_reflns_Friedel_coverage 0.000
_reflns_number_gt 3691
_reflns_number_total 4399
_reflns_threshold_expression 'I > 2\s(I)'
_cod_data_source_file c9dt00399a2.cif
_cod_data_source_block jb_ms401_1
_cod_depositor_comments 'Adding full bibliography for 7049097--7049105.cif.'
_cod_database_code 7049097
_shelx_space_group_comment
;
The symmetry employed for this shelxl refinement is uniquely defined
by the following loop, which should always be used as a source of
symmetry information in preference to the above space-group names.
They are only intended as comments.
;
_shelx_estimated_absorpt_t_min 0.958
_shelx_estimated_absorpt_t_max 0.988
_shelxl_version_number 2013-4

loop_
_space_group_symop_operation_xyz
'x, y, z'
'-x+1/2, -y, z+1/2'
'-x, y+1/2, -z'
'x+1/2, -y+1/2, -z+1/2'
'-x, -y, -z'
'x-1/2, y, -z-1/2'
'x, -y-1/2, z'
'-x-1/2, y-1/2, z-1/2'

loop_
_atom_site_label
_atom_site_type_symbol
_atom_site_fract_x
_atom_site_fract_y
_atom_site_fract_z
_atom_site_U_iso_or_equiv
_atom_site_adp_type
_atom_site_occupancy
_atom_site_site_symmetry_order
_atom_site_calc_flag
_atom_site_refinement_flags_posn
_atom_site_refinement_flags_adp
_atom_site_refinement_flags_occupancy
Cl1 Cl 0.65932(3) 0.7500 0.69481(7) 0.02146(10) Uani 1 2 d S T P
C1 C 0.73917(9) 0.7500 0.5079(3) 0.0147(3) Uani 1 2 d S T P
C2 C 0.76872(6) 0.70051(4) 0.43331(18) 0.01450(19) Uani 1 1 d . . .
C3 C 0.83035(6) 0.70170(4) 0.2774(2) 0.0181(2) Uani 1 1 d . . .
H3 H 0.8516 0.6687 0.2244 0.022 Uiso 1 1 calc R U .
C4 C 0.86192(9) 0.7500 0.1967(3) 0.0201(3) Uani 1 2 d S T P
C5 C 0.72980(6) 0.64836(4) 0.50965(18) 0.0155(2) Uani 1 1 d . . .
H5 H 0.7181 0.6526 0.6755 0.019 Uiso 1 1 calc R U .
C6 C 0.65102(6) 0.64004(4) 0.3906(2) 0.0163(2) Uani 1 1 d . . .
C7 C 0.63344(7) 0.66344(5) 0.1819(2) 0.0218(2) Uani 1 1 d . . .
H7 H 0.6705 0.6865 0.1114 0.026 Uiso 1 1 calc R U .
C8 C 0.56166(8) 0.65338(5) 0.0742(2) 0.0284(3) Uani 1 1 d . . .
H8 H 0.5502 0.6698 -0.0680 0.034 Uiso 1 1 calc R U .
C9 C 0.50745(7) 0.61957(5) 0.1744(3) 0.0319(3) Uani 1 1 d . . .
H9 H 0.4590 0.6124 0.1010 0.038 Uiso 1 1 calc R U .
C10 C 0.52439(8) 0.59622(6) 0.3821(3) 0.0341(3) Uani 1 1 d . . .
H10 H 0.4873 0.5730 0.4515 0.041 Uiso 1 1 calc R U .
C11 C 0.59535(8) 0.60645(5) 0.4908(2) 0.0255(3) Uani 1 1 d . . .
H11 H 0.6059 0.5904 0.6343 0.031 Uiso 1 1 calc R U .
C12 C 0.78170(7) 0.59863(4) 0.48781(18) 0.0150(2) Uani 1 1 d . . .
C13 C 0.78080(7) 0.56657(4) 0.29260(19) 0.0177(2) Uani 1 1 d . . .
H13 H 0.7488 0.5765 0.1671 0.021 Uiso 1 1 calc R U .
C14 C 0.82636(7) 0.51999(4) 0.2795(2) 0.0203(2) Uani 1 1 d . . .
H14 H 0.8253 0.4986 0.1455 0.024 Uiso 1 1 calc R U .
C15 C 0.87307(7) 0.50493(4) 0.4620(2) 0.0217(2) Uani 1 1 d . . .
H15 H 0.9041 0.4733 0.4534 0.026 Uiso 1 1 calc R U .
C16 C 0.87423(8) 0.53640(5) 0.6571(2) 0.0238(2) Uani 1 1 d . . .
H16 H 0.9059 0.5261 0.7828 0.029 Uiso 1 1 calc R U .
C17 C 0.82907(7) 0.58310(4) 0.6697(2) 0.0206(2) Uani 1 1 d . . .
H17 H 0.8306 0.6045 0.8036 0.025 Uiso 1 1 calc R U .
C18 C 0.92738(12) 0.7500 0.0236(4) 0.0342(5) Uani 1 2 d S T P
H18A H 0.9085 0.7656 -0.1194 0.051 Uiso 0.5 1 calc R U P
H18B H 0.9448 0.7130 -0.0033 0.051 Uiso 0.5 1 calc R U P
H18C H 0.9713 0.7714 0.0813 0.051 Uiso 0.5 1 calc R U P

loop_
_atom_site_aniso_label
_atom_site_aniso_U_11
_atom_site_aniso_U_22
_atom_site_aniso_U_33
_atom_site_aniso_U_23
_atom_site_aniso_U_13
_atom_site_aniso_U_12
Cl1 0.0324(2) 0.01257(16) 0.01943(18) 0.000 0.01039(15) 0.000
C1 0.0192(7) 0.0114(6) 0.0134(6) 0.000 0.0009(5) 0.000
C2 0.0187(5) 0.0090(4) 0.0158(4) 0.0005(3) -0.0018(4) -0.0002(3)
C3 0.0191(5) 0.0103(4) 0.0249(5) -0.0007(4) 0.0023(4) 0.0014(4)
C4 0.0187(7) 0.0126(6) 0.0289(8) 0.000 0.0053(6) 0.000
C5 0.0232(5) 0.0088(4) 0.0144(4) 0.0006(3) 0.0017(4) -0.0004(4)
C6 0.0195(5) 0.0095(4) 0.0200(5) -0.0006(4) 0.0058(4) -0.0002(3)
C7 0.0227(5) 0.0221(5) 0.0206(5) 0.0011(4) -0.0002(4) -0.0048(4)
C8 0.0264(6) 0.0287(6) 0.0300(7) -0.0047(5) -0.0056(5) -0.0003(5)
C9 0.0177(5) 0.0261(6) 0.0518(9) -0.0133(6) 0.0011(6) -0.0003(4)
C10 0.0221(6) 0.0236(6) 0.0566(9) -0.0022(6) 0.0151(6) -0.0060(5)
C11 0.0270(6) 0.0155(5) 0.0341(7) 0.0046(5) 0.0122(5) -0.0002(4)
C12 0.0217(5) 0.0084(4) 0.0149(4) 0.0015(4) 0.0002(4) -0.0014(3)
C13 0.0241(5) 0.0128(4) 0.0161(5) -0.0010(4) -0.0021(4) 0.0013(4)
C14 0.0262(5) 0.0128(4) 0.0220(5) -0.0039(4) -0.0015(4) 0.0011(4)
C15 0.0251(6) 0.0118(4) 0.0282(6) 0.0006(4) -0.0021(5) 0.0024(4)
C16 0.0297(6) 0.0185(5) 0.0232(6) 0.0028(4) -0.0076(5) 0.0027(4)
C17 0.0306(6) 0.0144(5) 0.0167(5) -0.0003(4) -0.0044(4) 0.0005(4)
C18 0.0324(10) 0.0192(8) 0.0509(13) 0.000 0.0222(9) 0.000

loop_
_atom_type_symbol
_atom_type_description
_atom_type_scat_dispersion_real
_atom_type_scat_dispersion_imag
_atom_type_scat_source
C C 0.0033 0.0016 'International Tables Vol C Tables 4.2.6.8 and 6.1.1.4'
H H 0.0000 0.0000 'International Tables Vol C Tables 4.2.6.8 and 6.1.1.4'
Cl Cl 0.1484 0.1585 'International Tables Vol C Tables 4.2.6.8 and 6.1.1.4'

loop_
_geom_angle_atom_site_label_1
_geom_angle_atom_site_label_2
_geom_angle_atom_site_label_3
_geom_angle
_geom_angle_site_symmetry_1
_geom_angle_site_symmetry_3
C2 C1 C2 123.02(14) . 7_575
C2 C1 Cl1 118.47(7) . .
C2 C1 Cl1 118.47(7) 7_575 .
C3 C2 C1 117.27(10) . .
C3 C2 C5 122.65(9) . .
C1 C2 C5 119.93(10) . .
C2 C3 C4 122.06(11) . .
C2 C3 H3 119.0 . .
C4 C3 H3 119.0 . .
C3 C4 C3 118.31(15) 7_575 .
C3 C4 C18 120.84(7) 7_575 .
C3 C4 C18 120.84(7) . .
C2 C5 C12 114.32(9) . .
C2 C5 C6 111.33(9) . .
C12 C5 C6 111.22(8) . .
C2 C5 H5 106.5 . .
C12 C5 H5 106.5 . .
C6 C5 H5 106.5 . .
C7 C6 C11 118.40(11) . .
C7 C6 C5 122.42(10) . .
C11 C6 C5 119.15(11) . .
C6 C7 C8 120.79(11) . .
C6 C7 H7 119.6 . .
C8 C7 H7 119.6 . .
C9 C8 C7 120.13(13) . .
C9 C8 H8 119.9 . .
C7 C8 H8 119.9 . .
C10 C9 C8 119.45(13) . .
C10 C9 H9 120.3 . .
C8 C9 H9 120.3 . .
C9 C10 C11 120.64(12) . .
C9 C10 H10 119.7 . .
C11 C10 H10 119.7 . .
C10 C11 C6 120.57(13) . .
C10 C11 H11 119.7 . .
C6 C11 H11 119.7 . .
C17 C12 C13 118.48(10) . .
C17 C12 C5 119.77(10) . .
C13 C12 C5 121.69(10) . .
C12 C13 C14 120.83(10) . .
C12 C13 H13 119.6 . .
C14 C13 H13 119.6 . .
C15 C14 C13 120.09(11) . .
C15 C14 H14 120.0 . .
C13 C14 H14 120.0 . .
C14 C15 C16 119.58(10) . .
C14 C15 H15 120.2 . .
C16 C15 H15 120.2 . .
C15 C16 C17 120.34(11) . .
C15 C16 H16 119.8 . .
C17 C16 H16 119.8 . .
C12 C17 C16 120.68(11) . .
C12 C17 H17 119.7 . .
C16 C17 H17 119.7 . .
C4 C18 H18A 109.5 . .
C4 C18 H18B 109.5 . .
H18A C18 H18B 109.5 . .
C4 C18 H18C 109.5 . .
H18A C18 H18C 109.5 . .
H18B C18 H18C 109.5 . .

loop_
_geom_bond_atom_site_label_1
_geom_bond_atom_site_label_2
_geom_bond_distance
_geom_bond_site_symmetry_2
Cl1 C1 1.7499(16) .
C1 C2 1.4009(12) .
C1 C2 1.4009(12) 7_575
C2 C3 1.3948(16) .
C2 C5 1.5250(14) .
C3 C4 1.3997(13) .
C3 H3 0.9500 .
C4 C3 1.3997(13) 7_575
C4 C18 1.511(2) .
C5 C12 1.5271(14) .
C5 C6 1.5297(16) .
C5 H5 1.0000 .
C6 C7 1.3896(16) .
C6 C11 1.3956(15) .
C7 C8 1.4016(17) .
C7 H7 0.9500 .
C8 C9 1.382(2) .
C8 H8 0.9500 .
C9 C10 1.382(2) .
C9 H9 0.9500 .
C10 C11 1.392(2) .
C10 H10 0.9500 .
C11 H11 0.9500 .
C12 C17 1.3944(16) .
C12 C13 1.3965(15) .
C13 C14 1.3976(15) .
C13 H13 0.9500 .
C14 C15 1.3870(17) .
C14 H14 0.9500 .
C15 C16 1.3881(17) .
C15 H15 0.9500 .
C16 C17 1.3962(16) .
C16 H16 0.9500 .
C17 H17 0.9500 .
C18 H18A 0.9800 .
C18 H18B 0.9800 .
C18 H18C 0.9800 .
